data_7210256
loop_
_publ_author_name
'Luo, Yu-Hui'
'Yue, Feng-Xia'
'Yu, Xiao-Yang'
'Chen, Xin'
'Zhang, Hong'

_publ_section_title
;
 Coordination polymers of lanthanide complexes with benzene dicarboxylato
 ligands
;
_journal_issue 32
_journal_name_full CrystEngComm
_journal_page_first 6340
_journal_paper_doi 10.1039/c3ce40357b
_journal_volume 15
_journal_year 2013
_chemical_formula_moiety 'C33 H22 Nd O11, H2 O'
_chemical_formula_sum 'C33 H24 Nd O12'
_chemical_formula_weight 756.76
_chemical_melting_point ?
_space_group_IT_number 2
_symmetry_cell_setting triclinic
_symmetry_space_group_name_Hall '-P 1'
_symmetry_space_group_name_H-M 'P -1'
_atom_sites_solution_hydrogens geom
_atom_sites_solution_primary direct
_atom_sites_solution_secondary difmap
_audit_creation_method SHELXL-97
_cell_angle_alpha 102.313(7)
_cell_angle_beta 110.938(10)
_cell_angle_gamma 100.587(6)
_cell_formula_units_Z 2
_cell_length_a 10.4475(11)
_cell_length_b 11.5142(6)
_cell_length_c 14.0367(16)
_cell_measurement_reflns_used 4745
_cell_measurement_temperature 293(2)
_cell_measurement_theta_max 29.1687
_cell_measurement_theta_min 2.9113
_cell_volume 1476.9(3)
_computing_structure_refinement 'SHELXL-97 (Sheldrick, 1997)'
_computing_structure_solution 'SHELXS-97 (Sheldrick, 1990)'
_diffrn_ambient_temperature 293(2)
_diffrn_measured_fraction_theta_full 0.993
_diffrn_measured_fraction_theta_max 0.993
_diffrn_radiation_monochromator graphite
_diffrn_radiation_source 'fine-focus sealed tube'
_diffrn_radiation_type MoK\a
_diffrn_radiation_wavelength 0.71073
_diffrn_reflns_av_R_equivalents 0.0516
_diffrn_reflns_av_sigmaI/netI 0.0755
_diffrn_reflns_limit_h_max 12
_diffrn_reflns_limit_h_min -12
_diffrn_reflns_limit_k_max 14
_diffrn_reflns_limit_k_min -14
_diffrn_reflns_limit_l_max 17
_diffrn_reflns_limit_l_min -16
_diffrn_reflns_number 10184
_diffrn_reflns_theta_full 26.00
_diffrn_reflns_theta_max 26.00
_diffrn_reflns_theta_min 2.92
_exptl_absorpt_coefficient_mu 1.826
_exptl_absorpt_correction_T_max 0.7588
_exptl_absorpt_correction_T_min 0.7004
_exptl_absorpt_correction_type multi-scan
_exptl_absorpt_process_details 'CrysAlis (Oxford Diffraction, 2006)'
_exptl_crystal_colour Light-purple
_exptl_crystal_density_diffrn 1.702
_exptl_crystal_density_method 'not measured'
_exptl_crystal_description block
_exptl_crystal_F_000 756
_exptl_crystal_size_max 0.21
_exptl_crystal_size_mid 0.18
_exptl_crystal_size_min 0.16
_refine_diff_density_max 1.611
_refine_diff_density_min -1.148
_refine_diff_density_rms 0.131
_refine_ls_extinction_method none
_refine_ls_goodness_of_fit_ref 1.033
_refine_ls_hydrogen_treatment constr
_refine_ls_matrix_type full
_refine_ls_number_parameters 415
_refine_ls_number_reflns 5757
_refine_ls_number_restraints 24
_refine_ls_restrained_S_all 1.038
_refine_ls_R_factor_all 0.0511
_refine_ls_R_factor_gt 0.0414
_refine_ls_shift/su_max 0.001
_refine_ls_shift/su_mean 0.000
_refine_ls_structure_factor_coef Fsqd
_refine_ls_weighting_details 'calc w=1/[\s^2^(Fo^2^)+(0.0395P)^2^+0.0000P] where P=(Fo^2^+2Fc^2^)/3'
_refine_ls_weighting_scheme calc
_refine_ls_wR_factor_gt 0.0878
_refine_ls_wR_factor_ref 0.0931
_reflns_number_gt 5015
_reflns_number_total 5757
_reflns_threshold_expression >2sigma(I)
_cod_data_source_file c3ce40357b.txt
_cod_data_source_block 2
_cod_depositor_comments
;
The following automatic conversions were performed:

'_chemical_melting_point' value 'not measured' was changed to '?' -
the value is undefined or not given.

'_symmetry_cell_setting' value
'Triclinic' changed to 'triclinic' according to
/home/saulius/struct/CIF-dictionaries/cif_core.dic dictionary named
'cif_core.dic' version 2.4.2 from 2011-04-26.

Automatic conversion script
Id: cif_fix_values 1891 2012-01-12 08:04:46Z andrius 
;
_cod_original_cell_volume 1476.9(2)
_cod_original_sg_symbol_H-M P-1
_cod_database_code 7210256

loop_
_symmetry_equiv_pos_as_xyz
'x, y, z'
'-x, -y, -z'

loop_
_atom_site_label
_atom_site_type_symbol
_atom_site_fract_x
_atom_site_fract_y
_atom_site_fract_z
_atom_site_U_iso_or_equiv
_atom_site_adp_type
_atom_site_occupancy
_atom_site_symmetry_multiplicity
_atom_site_calc_flag
_atom_site_refinement_flags
Nd1 Nd 0.61470(2) 0.56307(2) 0.659936(17) 0.01410(9) Uani 1 1 d .
C1 C 0.7995(5) 0.7871(4) 0.8223(4) 0.0219(10) Uani 1 1 d .
C2 C 0.9029(5) 0.8997(4) 0.9129(3) 0.0218(10) Uani 1 1 d .
C3 C 1.1067(5) 1.0782(4) 0.9888(4) 0.0253(11) Uani 1 1 d .
H3 H 1.1792 1.1312 0.9818 0.030 Uiso 1 1 calc R
C4 C 1.0110(5) 0.9793(4) 0.9013(3) 0.0217(10) Uani 1 1 d .
C5 C 1.0199(5) 0.9643(4) 0.7941(4) 0.0254(11) Uani 1 1 d .
C6 C 1.1351(6) 0.9150(4) 0.7767(4) 0.0290(12) Uani 1 1 d .
C7 C 1.2578(7) 0.9173(6) 0.8601(5) 0.0421(15) Uani 1 1 d .
H7 H 1.2669 0.9433 0.9303 0.051 Uiso 1 1 calc R
C8 C 1.3675(8) 0.8811(6) 0.8395(6) 0.0592(19) Uani 1 1 d .
H8 H 1.4511 0.8855 0.8959 0.071 Uiso 1 1 calc R
C9 C 1.3524(8) 0.8386(6) 0.7356(5) 0.0549(17) Uani 1 1 d U
H9 H 1.4258 0.8142 0.7219 0.066 Uiso 1 1 calc R
C10 C 1.2324(8) 0.8324(6) 0.6542(6) 0.0555(17) Uani 1 1 d U
H10 H 1.2221 0.8017 0.5842 0.067 Uiso 1 1 calc R
C11 C 1.1219(7) 0.8716(5) 0.6732(5) 0.0481(16) Uani 1 1 d .
H11 H 1.0397 0.8684 0.6160 0.058 Uiso 1 1 calc R
C12 C 0.7005(5) 0.4909(4) 0.4282(3) 0.0175(9) Uani 1 1 d .
C13 C 0.8564(5) 0.5000(4) 0.4651(3) 0.0195(10) Uani 1 1 d .
C14 C 0.9268(5) 0.4795(4) 0.5617(3) 0.0224(10) Uani 1 1 d .
H14 H 0.8773 0.4657 0.6036 0.027 Uiso 1 1 calc R
C15 C 0.9314(5) 0.5209(4) 0.4021(4) 0.0213(10) Uani 1 1 d .
C16 C 0.8663(5) 0.5444(5) 0.2961(4) 0.0265(11) Uani 1 1 d .
C17 C 0.8024(6) 0.6491(5) 0.2892(4) 0.0326(12) Uani 1 1 d .
C18 C 0.8188(7) 0.7367(5) 0.3792(5) 0.0467(15) Uani 1 1 d .
H18 H 0.8696 0.7310 0.4467 0.056 Uiso 1 1 calc R
C19 C 0.7579(8) 0.8362(6) 0.3687(7) 0.070(2) Uani 1 1 d .
H19 H 0.7675 0.8967 0.4284 0.084 Uiso 1 1 calc R
C20 C 0.6836(8) 0.8398(7) 0.2659(6) 0.065(2) Uani 1 1 d U
H20 H 0.6427 0.9043 0.2577 0.078 Uiso 1 1 calc R
C21 C 0.6684(8) 0.7570(7) 0.1802(6) 0.0640(19) Uani 1 1 d U
H21 H 0.6176 0.7637 0.1130 0.077 Uiso 1 1 calc R
C22 C 0.7273(6) 0.6593(6) 0.1884(5) 0.0474(16) Uani 1 1 d .
H22 H 0.7169 0.6008 0.1270 0.057 Uiso 1 1 calc R
C23 C 0.4835(5) 0.7423(4) 0.4949(3) 0.0189(10) Uani 1 1 d .
C24 C 0.4869(5) 0.8750(4) 0.4975(3) 0.0174(9) Uani 1 1 d .
C25 C 0.6055(5) 0.9704(4) 0.5754(3) 0.0205(10) Uani 1 1 d .
H25 H 0.6766 0.9510 0.6265 0.025 Uiso 1 1 calc R
C26 C 0.3805(5) 0.9064(4) 0.4217(3) 0.0182(10) Uani 1 1 d .
C27 C 0.2437(5) 0.8106(4) 0.3421(4) 0.0210(10) Uani 1 1 d .
C28 C 0.2107(5) 0.7843(4) 0.2263(4) 0.0242(11) Uani 1 1 d .
C29 C 0.3155(6) 0.8249(5) 0.1914(4) 0.0365(13) Uani 1 1 d .
H29 H 0.4059 0.8746 0.2408 0.044 Uiso 1 1 calc R
C30 C 0.2849(8) 0.7913(7) 0.0841(5) 0.0574(18) Uani 1 1 d .
H30 H 0.3556 0.8159 0.0610 0.069 Uiso 1 1 calc R
C31 C 0.1492(8) 0.7210(6) 0.0104(5) 0.0532(18) Uani 1 1 d .
H31 H 0.1291 0.6995 -0.0623 0.064 Uiso 1 1 calc R
C32 C 0.0440(7) 0.6825(6) 0.0428(4) 0.0480(17) Uani 1 1 d .
H32 H -0.0474 0.6360 -0.0073 0.058 Uiso 1 1 calc R
C33 C 0.0753(6) 0.7137(5) 0.1508(4) 0.0333(13) Uani 1 1 d .
H33 H 0.0046 0.6869 0.1732 0.040 Uiso 1 1 calc R
O1 O 0.8298(4) 0.7484(3) 0.7452(3) 0.0286(8) Uani 1 1 d .
O2 O 0.6871(4) 0.7321(3) 0.8276(2) 0.0296(8) Uani 1 1 d .
O3 O 0.9384(4) 0.9978(4) 0.7275(3) 0.0389(9) Uani 1 1 d .
O4 O 0.6209(3) 0.4465(3) 0.3313(2) 0.0250(7) Uani 1 1 d .
O5 O 0.6524(3) 0.5257(3) 0.4975(2) 0.0200(7) Uani 1 1 d .
O6 O 0.8754(4) 0.4800(4) 0.2192(3) 0.0430(10) Uani 1 1 d .
O7 O 0.5726(4) 0.3382(3) 0.5950(2) 0.0247(8) Uani 1 1 d .
O8 O 0.5399(4) 0.7230(3) 0.5830(2) 0.0235(7) Uani 1 1 d .
O9 O 0.1620(4) 0.7563(3) 0.3723(3) 0.0337(8) Uani 1 1 d .
O1W O 0.8415(4) 0.5195(3) 0.7696(3) 0.0330(9) Uani 1 1 d .
H1WB H 0.9311 0.5474 0.7894 0.040 Uiso 1 1 d R
H1WA H 0.8203 0.4408 0.7475 0.040 Uiso 1 1 d R
O2W O 0.5931(4) 0.4602(3) 0.8002(3) 0.0395(9) Uani 1 1 d .
H2WA H 0.5597 0.5010 0.8388 0.047 Uiso 1 1 d R
H2WB H 0.5422 0.3852 0.7758 0.047 Uiso 1 1 d R
O3W O 0.5024(7) 0.3609(5) 0.0855(4) 0.0866(17) Uani 1 1 d .
H3WA H 0.4264 0.3224 0.0884 0.104 Uiso 1 1 d R
H3WB H 0.5715 0.3697 0.1450 0.104 Uiso 1 1 d R

loop_
_atom_site_aniso_label
_atom_site_aniso_U_11
_atom_site_aniso_U_22
_atom_site_aniso_U_33
_atom_site_aniso_U_23
_atom_site_aniso_U_13
_atom_site_aniso_U_12
Nd1 0.01350(14) 0.01361(14) 0.01267(13) 0.00340(9) 0.00268(9) 0.00438(10)
C1 0.018(3) 0.018(2) 0.021(2) 0.0015(19) 0.0019(19) 0.002(2)
C2 0.018(3) 0.018(2) 0.020(2) -0.0007(19) 0.0026(19) 0.001(2)
C3 0.022(3) 0.022(2) 0.026(2) 0.005(2) 0.008(2) 0.001(2)
C4 0.020(3) 0.020(2) 0.020(2) 0.0018(19) 0.0060(19) 0.005(2)
C5 0.023(3) 0.020(2) 0.023(2) 0.000(2) 0.006(2) -0.001(2)
C6 0.035(3) 0.022(3) 0.030(3) 0.005(2) 0.017(2) 0.003(2)
C7 0.050(4) 0.051(4) 0.039(3) 0.019(3) 0.022(3) 0.030(3)
C8 0.059(5) 0.059(4) 0.073(5) 0.026(4) 0.029(4) 0.038(4)
C9 0.0550(19) 0.0546(19) 0.0568(19) 0.0152(11) 0.0251(12) 0.0175(11)
C10 0.0563(19) 0.0563(19) 0.0551(19) 0.0137(11) 0.0264(12) 0.0152(11)
C11 0.053(4) 0.051(4) 0.034(3) -0.002(3) 0.021(3) 0.010(3)
C12 0.021(3) 0.016(2) 0.021(2) 0.0125(19) 0.010(2) 0.0053(19)
C13 0.016(2) 0.025(2) 0.017(2) 0.0071(19) 0.0049(18) 0.006(2)
C14 0.020(3) 0.030(3) 0.021(2) 0.010(2) 0.012(2) 0.009(2)
C15 0.020(3) 0.028(3) 0.021(2) 0.011(2) 0.0095(19) 0.010(2)
C16 0.012(2) 0.042(3) 0.025(3) 0.014(2) 0.005(2) 0.006(2)
C17 0.023(3) 0.041(3) 0.045(3) 0.024(3) 0.018(2) 0.012(2)
C18 0.046(4) 0.042(3) 0.062(4) 0.024(3) 0.026(3) 0.017(3)
C19 0.068(6) 0.042(4) 0.111(7) 0.017(4) 0.054(5) 0.014(4)
C20 0.064(2) 0.064(2) 0.067(2) 0.0232(11) 0.0255(12) 0.0182(11)
C21 0.063(2) 0.064(2) 0.065(2) 0.0239(11) 0.0248(12) 0.0172(11)
C22 0.028(3) 0.066(4) 0.057(4) 0.044(3) 0.011(3) 0.017(3)
C23 0.021(3) 0.015(2) 0.023(2) 0.011(2) 0.008(2) 0.006(2)
C24 0.020(3) 0.016(2) 0.016(2) 0.0057(18) 0.0053(18) 0.0065(19)
C25 0.026(3) 0.017(2) 0.019(2) 0.0086(18) 0.007(2) 0.010(2)
C26 0.021(3) 0.017(2) 0.016(2) 0.0063(18) 0.0059(18) 0.0084(19)
C27 0.020(3) 0.016(2) 0.024(2) 0.0063(19) 0.004(2) 0.009(2)
C28 0.026(3) 0.021(2) 0.022(2) 0.008(2) 0.004(2) 0.008(2)
C29 0.029(3) 0.046(3) 0.023(3) 0.007(2) 0.004(2) 0.003(3)
C30 0.055(5) 0.086(5) 0.039(3) 0.019(4) 0.027(3) 0.022(4)
C31 0.067(5) 0.059(4) 0.022(3) 0.005(3) 0.010(3) 0.018(4)
C32 0.051(4) 0.041(3) 0.025(3) 0.004(3) -0.008(3) 0.007(3)
C33 0.031(3) 0.032(3) 0.025(3) 0.005(2) 0.001(2) 0.004(2)
O1 0.027(2) 0.0244(18) 0.0238(17) -0.0031(14) 0.0095(15) -0.0019(15)
O2 0.025(2) 0.0277(19) 0.0240(17) -0.0043(15) 0.0107(15) -0.0060(16)
O3 0.038(2) 0.048(2) 0.0282(19) 0.0152(18) 0.0082(17) 0.014(2)
O4 0.0169(18) 0.0339(19) 0.0195(16) 0.0058(14) 0.0043(14) 0.0061(15)
O5 0.0155(17) 0.0246(17) 0.0231(16) 0.0088(14) 0.0096(13) 0.0074(14)
O6 0.045(3) 0.066(3) 0.0224(19) 0.0128(19) 0.0150(17) 0.025(2)
O7 0.035(2) 0.0162(16) 0.0184(16) 0.0038(13) 0.0051(14) 0.0090(15)
O8 0.034(2) 0.0169(16) 0.0195(16) 0.0101(13) 0.0062(15) 0.0122(15)
O9 0.028(2) 0.037(2) 0.0291(18) 0.0138(16) 0.0070(16) -0.0020(17)
O1W 0.021(2) 0.038(2) 0.0333(19) 0.0105(16) 0.0014(15) 0.0137(17)
O2W 0.048(3) 0.039(2) 0.043(2) 0.0235(18) 0.0240(19) 0.0146(19)
O3W 0.099(5) 0.094(4) 0.068(3) 0.022(3) 0.042(3) 0.016(4)

loop_
_atom_type_symbol
_atom_type_description
_atom_type_scat_dispersion_real
_atom_type_scat_dispersion_imag
_atom_type_scat_source
C C 0.0033 0.0016 'International Tables Vol C Tables 4.2.6.8 and 6.1.1.4'
H H 0.0000 0.0000 'International Tables Vol C Tables 4.2.6.8 and 6.1.1.4'
Nd Nd -0.1943 3.0179 'International Tables Vol C Tables 4.2.6.8 and 6.1.1.4'
O O 0.0106 0.0060 'International Tables Vol C Tables 4.2.6.8 and 6.1.1.4'

loop_
_geom_angle_atom_site_label_1
_geom_angle_atom_site_label_2
_geom_angle_atom_site_label_3
_geom_angle
_geom_angle_site_symmetry_1
_geom_angle_site_symmetry_3
O5 Nd1 O8 75.44(10) . .
O5 Nd1 O7 74.32(10) . .
O8 Nd1 O7 136.34(10) . .
O5 Nd1 O2 139.43(11) . .
O8 Nd1 O2 80.96(11) . .
O7 Nd1 O2 140.79(11) . .
O5 Nd1 O4 125.06(10) . 2_666
O8 Nd1 O4 76.51(11) . 2_666
O7 Nd1 O4 96.21(11) . 2_666
O2 Nd1 O4 79.25(11) . 2_666
O5 Nd1 O1 89.33(10) . .
O8 Nd1 O1 74.33(11) . .
O7 Nd1 O1 135.34(11) . .
O2 Nd1 O1 52.32(10) . .
O4 Nd1 O1 126.20(10) 2_666 .
O5 Nd1 O1W 94.93(10) . .
O8 Nd1 O1W 139.51(12) . .
O7 Nd1 O1W 74.01(11) . .
O2 Nd1 O1W 82.08(11) . .
O4 Nd1 O1W 135.17(11) 2_666 .
O1 Nd1 O1W 66.20(12) . .
O5 Nd1 O2W 141.87(11) . .
O8 Nd1 O2W 140.45(11) . .
O7 Nd1 O2W 68.88(11) . .
O2 Nd1 O2W 73.14(11) . .
O4 Nd1 O2W 69.75(11) 2_666 .
O1 Nd1 O2W 109.89(12) . .
O1W Nd1 O2W 65.91(12) . .
O5 Nd1 O5 76.07(10) . 2_666
O8 Nd1 O5 68.42(10) . 2_666
O7 Nd1 O5 74.22(10) . 2_666
O2 Nd1 O5 124.46(10) . 2_666
O4 Nd1 O5 49.78(9) 2_666 2_666
O1 Nd1 O5 142.29(11) . 2_666
O1W Nd1 O5 148.23(10) . 2_666
O2W Nd1 O5 102.57(11) . 2_666
O5 Nd1 C1 114.66(12) . .
O8 Nd1 C1 76.85(12) . .
O7 Nd1 C1 145.22(12) . .
O2 Nd1 C1 26.31(12) . .
O4 Nd1 C1 103.41(12) 2_666 .
O1 Nd1 C1 26.03(12) . .
O1W Nd1 C1 71.80(12) . .
O2W Nd1 C1 91.25(13) . .
O5 Nd1 C1 139.75(11) 2_666 .
O5 Nd1 C12 100.90(11) . 2_666
O8 Nd1 C12 69.60(11) . 2_666
O7 Nd1 C12 86.09(12) . 2_666
O2 Nd1 C12 101.13(12) . 2_666
O4 Nd1 C12 24.41(10) 2_666 2_666
O1 Nd1 C12 138.34(11) . 2_666
O1W Nd1 C12 150.18(12) . 2_666
O2W Nd1 C12 86.45(12) . 2_666
O5 Nd1 C12 25.43(10) 2_666 2_666
C1 Nd1 C12 122.12(13) . 2_666
O5 Nd1 Nd1 40.55(7) . 2_666
O8 Nd1 Nd1 66.62(7) . 2_666
O7 Nd1 Nd1 69.89(7) . 2_666
O2 Nd1 Nd1 146.48(9) . 2_666
O4 Nd1 Nd1 84.91(7) 2_666 2_666
O1 Nd1 Nd1 121.53(8) . 2_666
O1W Nd1 Nd1 128.38(7) . 2_666
O2W Nd1 Nd1 128.07(9) . 2_666
O5 Nd1 Nd1 35.52(6) 2_666 2_666
C1 Nd1 Nd1 139.56(10) . 2_666
C12 Nd1 Nd1 60.54(8) 2_666 2_666
O1 C1 O2 121.8(4) . .
O1 C1 C2 118.8(4) . .
O2 C1 C2 119.4(4) . .
O1 C1 Nd1 61.5(2) . .
O2 C1 Nd1 60.3(2) . .
C2 C1 Nd1 175.6(3) . .
C3 C2 C4 119.7(4) 2_777 .
C3 C2 C1 118.9(4) 2_777 .
C4 C2 C1 121.4(4) . .
C4 C3 C2 121.6(5) . 2_777
C4 C3 H3 119.2 . .
C2 C3 H3 119.2 2_777 .
C3 C4 C2 118.7(4) . .
C3 C4 C5 119.5(4) . .
C2 C4 C5 121.7(4) . .
O3 C5 C6 122.0(5) . .
O3 C5 C4 119.2(4) . .
C6 C5 C4 118.7(4) . .
C11 C6 C7 118.8(5) . .
C11 C6 C5 118.3(5) . .
C7 C6 C5 122.8(4) . .
C6 C7 C8 120.2(6) . .
C6 C7 H7 119.9 . .
C8 C7 H7 119.9 . .
C9 C8 C7 120.1(7) . .
C9 C8 H8 120.0 . .
C7 C8 H8 120.0 . .
C10 C9 C8 120.1(7) . .
C10 C9 H9 119.9 . .
C8 C9 H9 119.9 . .
C9 C10 C11 120.8(6) . .
C9 C10 H10 119.6 . .
C11 C10 H10 119.6 . .
C6 C11 C10 119.9(6) . .
C6 C11 H11 120.0 . .
C10 C11 H11 120.0 . .
O4 C12 O5 121.6(4) . .
O4 C12 C13 119.4(4) . .
O5 C12 C13 119.0(4) . .
O4 C12 Nd1 56.1(2) . 2_666
O5 C12 Nd1 65.8(2) . 2_666
C13 C12 Nd1 172.2(3) . 2_666
C14 C13 C15 118.9(4) . .
C14 C13 C12 118.8(4) . .
C15 C13 C12 122.2(4) . .
C15 C14 C13 122.0(4) 2_766 .
C15 C14 H14 119.0 2_766 .
C13 C14 H14 119.0 . .
C14 C15 C13 119.1(4) 2_766 .
C14 C15 C16 117.4(4) 2_766 .
C13 C15 C16 123.6(4) . .
O6 C16 C17 121.9(5) . .
O6 C16 C15 118.0(4) . .
C17 C16 C15 120.0(4) . .
C18 C17 C22 119.7(6) . .
C18 C17 C16 121.7(5) . .
C22 C17 C16 118.6(5) . .
C17 C18 C19 119.6(7) . .
C17 C18 H18 120.2 . .
C19 C18 H18 120.2 . .
C20 C19 C18 117.5(7) . .
C20 C19 H19 121.3 . .
C18 C19 H19 121.3 . .
C21 C20 C19 123.0(8) . .
C21 C20 H20 118.5 . .
C19 C20 H20 118.5 . .
C20 C21 C22 120.6(7) . .
C20 C21 H21 119.7 . .
C22 C21 H21 119.7 . .
C21 C22 C17 119.5(7) . .
C21 C22 H22 120.2 . .
C17 C22 H22 120.2 . .
O7 C23 O8 125.7(4) 2_666 .
O7 C23 C24 117.3(4) 2_666 .
O8 C23 C24 117.0(4) . .
C25 C24 C26 118.4(4) . .
C25 C24 C23 118.5(4) . .
C26 C24 C23 123.0(4) . .
C26 C25 C24 121.5(4) 2_676 .
C26 C25 H25 119.3 2_676 .
C24 C25 H25 119.3 . .
C25 C26 C24 120.1(4) 2_676 .
C25 C26 C27 118.2(4) 2_676 .
C24 C26 C27 121.4(4) . .
O9 C27 C28 120.8(4) . .
O9 C27 C26 120.5(4) . .
C28 C27 C26 118.7(4) . .
C33 C28 C29 118.9(4) . .
C33 C28 C27 119.9(5) . .
C29 C28 C27 121.2(4) . .
C30 C29 C28 119.9(5) . .
C30 C29 H29 120.0 . .
C28 C29 H29 120.0 . .
C29 C30 C31 120.1(6) . .
C29 C30 H30 119.9 . .
C31 C30 H30 119.9 . .
C32 C31 C30 120.9(5) . .
C32 C31 H31 119.6 . .
C30 C31 H31 119.6 . .
C31 C32 C33 119.2(6) . .
C31 C32 H32 120.4 . .
C33 C32 H32 120.4 . .
C32 C33 C28 121.0(5) . .
C32 C33 H33 119.5 . .
C28 C33 H33 119.5 . .
C1 O1 Nd1 92.5(3) . .
C1 O2 Nd1 93.4(3) . .
C12 O4 Nd1 99.5(3) . 2_666
C12 O5 Nd1 162.1(3) . .
C12 O5 Nd1 88.8(2) . 2_666
Nd1 O5 Nd1 103.93(10) . 2_666
C23 O7 Nd1 135.4(3) 2_666 .
C23 O8 Nd1 141.8(3) . .
Nd1 O1W H1WB 138.3 . .
Nd1 O1W H1WA 102.7 . .
H1WB O1W H1WA 107.4 . .
Nd1 O2W H2WA 110.5 . .
Nd1 O2W H2WB 115.7 . .
H2WA O2W H2WB 107.8 . .
H3WA O3W H3WB 106.4 . .

loop_
_geom_bond_atom_site_label_1
_geom_bond_atom_site_label_2
_geom_bond_distance
_geom_bond_site_symmetry_2
Nd1 O5 2.414(3) .
Nd1 O8 2.437(3) .
Nd1 O7 2.453(3) .
Nd1 O2 2.476(3) .
Nd1 O4 2.491(3) 2_666
Nd1 O1 2.502(3) .
Nd1 O1W 2.529(3) .
Nd1 O2W 2.557(3) .
Nd1 O5 2.701(3) 2_666
Nd1 C1 2.845(4) .
Nd1 C12 2.962(5) 2_666
C1 O1 1.249(5) .
C1 O2 1.263(6) .
C1 C2 1.505(6) .
C2 C3 1.392(7) 2_777
C2 C4 1.399(7) .
C3 C4 1.383(6) .
C3 C2 1.392(7) 2_777
C3 H3 0.9300 .
C4 C5 1.516(6) .
C5 O3 1.205(6) .
C5 C6 1.495(7) .
C6 C11 1.378(7) .
C6 C7 1.385(8) .
C7 C8 1.390(8) .
C7 H7 0.9300 .
C8 C9 1.376(9) .
C8 H8 0.9300 .
C9 C10 1.338(9) .
C9 H9 0.9300 .
C10 C11 1.403(9) .
C10 H10 0.9300 .
C11 H11 0.9300 .
C12 O4 1.241(5) .
C12 O5 1.272(5) .
C12 C13 1.498(6) .
C12 Nd1 2.962(5) 2_666
C13 C14 1.387(6) .
C13 C15 1.403(6) .
C14 C15 1.385(6) 2_766
C14 H14 0.9300 .
C15 C14 1.385(6) 2_766
C15 C16 1.506(6) .
C16 O6 1.218(6) .
C16 C17 1.485(7) .
C17 C18 1.371(8) .
C17 C22 1.395(8) .
C18 C19 1.418(9) .
C18 H18 0.9300 .
C19 C20 1.387(11) .
C19 H19 0.9300 .
C20 C21 1.304(9) .
C20 H20 0.9300 .
C21 C22 1.385(9) .
C21 H21 0.9300 .
C22 H22 0.9300 .
C23 O7 1.252(5) 2_666
C23 O8 1.253(5) .
C23 C24 1.515(6) .
C24 C25 1.399(6) .
C24 C26 1.401(6) .
C25 C26 1.390(6) 2_676
C25 H25 0.9300 .
C26 C25 1.390(6) 2_676
C26 C27 1.504(6) .
C27 O9 1.213(6) .
C27 C28 1.485(6) .
C28 C33 1.387(7) .
C28 C29 1.397(7) .
C29 C30 1.371(8) .
C29 H29 0.9300 .
C30 C31 1.382(9) .
C30 H30 0.9300 .
C31 C32 1.370(9) .
C31 H31 0.9300 .
C32 C33 1.379(7) .
C32 H32 0.9300 .
C33 H33 0.9300 .
O4 Nd1 2.491(3) 2_666
O5 Nd1 2.701(3) 2_666
O7 C23 1.252(5) 2_666
O1W H1WB 0.8500 .
O1W H1WA 0.8501 .
O2W H2WA 0.8496 .
O2W H2WB 0.8489 .
O3W H3WA 0.8539 .
O3W H3WB 0.8571 .

loop_
_geom_torsion_atom_site_label_1
_geom_torsion_atom_site_label_2
_geom_torsion_atom_site_label_3
_geom_torsion_atom_site_label_4
_geom_torsion
_geom_torsion_site_symmetry_1
_geom_torsion_site_symmetry_4
O5 Nd1 C1 O1 -14.2(3) . .
O8 Nd1 C1 O1 -81.1(3) . .
O7 Nd1 C1 O1 83.9(3) . .
O2 Nd1 C1 O1 -177.4(5) . .
O4 Nd1 C1 O1 -153.6(3) 2_666 .
O1W Nd1 C1 O1 72.9(3) . .
O2W Nd1 C1 O1 137.0(3) . .
O5 Nd1 C1 O1 -111.8(3) 2_666 .
C12 Nd1 C1 O1 -136.4(3) 2_666 .
Nd1 Nd1 C1 O1 -55.6(3) 2_666 .
O5 Nd1 C1 O2 163.2(3) . .
O8 Nd1 C1 O2 96.2(3) . .
O7 Nd1 C1 O2 -98.8(3) . .
O4 Nd1 C1 O2 23.8(3) 2_666 .
O1 Nd1 C1 O2 177.4(5) . .
O1W Nd1 C1 O2 -109.8(3) . .
O2W Nd1 C1 O2 -45.7(3) . .
O5 Nd1 C1 O2 65.6(3) 2_666 .
C12 Nd1 C1 O2 40.9(3) 2_666 .
Nd1 Nd1 C1 O2 121.8(3) 2_666 .
O1 C1 C2 C3 -161.0(5) . 2_777
O2 C1 C2 C3 16.8(7) . 2_777
O1 C1 C2 C4 16.6(7) . .
O2 C1 C2 C4 -165.6(5) . .
C2 C3 C4 C2 -0.4(8) 2_777 .
C2 C3 C4 C5 175.8(4) 2_777 .
C3 C2 C4 C3 0.4(8) 2_777 .
C1 C2 C4 C3 -177.2(4) . .
C3 C2 C4 C5 -175.8(4) 2_777 .
C1 C2 C4 C5 6.7(7) . .
C3 C4 C5 O3 -100.0(6) . .
C2 C4 C5 O3 76.1(6) . .
C3 C4 C5 C6 76.6(6) . .
C2 C4 C5 C6 -107.3(5) . .
O3 C5 C6 C11 -20.0(8) . .
C4 C5 C6 C11 163.5(5) . .
O3 C5 C6 C7 156.4(6) . .
C4 C5 C6 C7 -20.1(7) . .
C11 C6 C7 C8 2.5(9) . .
C5 C6 C7 C8 -173.8(5) . .
C6 C7 C8 C9 -2.2(10) . .
C7 C8 C9 C10 0.2(11) . .
C8 C9 C10 C11 1.6(11) . .
C7 C6 C11 C10 -0.8(9) . .
C5 C6 C11 C10 175.7(5) . .
C9 C10 C11 C6 -1.2(10) . .
O4 C12 C13 C14 -143.4(4) . .
O5 C12 C13 C14 34.5(6) . .
O4 C12 C13 C15 32.6(6) . .
O5 C12 C13 C15 -149.4(4) . .
C15 C13 C14 C15 -0.1(8) . 2_766
C12 C13 C14 C15 176.1(4) . 2_766
C14 C13 C15 C14 0.1(7) . 2_766
C12 C13 C15 C14 -176.0(4) . 2_766
C14 C13 C15 C16 -179.9(5) . .
C12 C13 C15 C16 4.1(7) . .
C14 C15 C16 O6 53.0(7) 2_766 .
C13 C15 C16 O6 -127.0(5) . .
C14 C15 C16 C17 -122.8(5) 2_766 .
C13 C15 C16 C17 57.1(7) . .
O6 C16 C17 C18 -166.1(5) . .
C15 C16 C17 C18 9.6(8) . .
O6 C16 C17 C22 12.2(8) . .
C15 C16 C17 C22 -172.1(5) . .
C22 C17 C18 C19 0.6(9) . .
C16 C17 C18 C19 178.9(6) . .
C17 C18 C19 C20 -0.1(10) . .
C18 C19 C20 C21 -0.3(12) . .
C19 C20 C21 C22 0.1(12) . .
C20 C21 C22 C17 0.5(11) . .
C18 C17 C22 C21 -0.9(9) . .
C16 C17 C22 C21 -179.2(5) . .
O7 C23 C24 C25 -144.4(4) 2_666 .
O8 C23 C24 C25 34.1(6) . .
O7 C23 C24 C26 31.9(7) 2_666 .
O8 C23 C24 C26 -149.5(4) . .
C26 C24 C25 C26 -0.4(7) . 2_676
C23 C24 C25 C26 176.1(4) . 2_676
C25 C24 C26 C25 0.4(7) . 2_676
C23 C24 C26 C25 -175.9(4) . 2_676
C25 C24 C26 C27 -174.1(4) . .
C23 C24 C26 C27 9.5(7) . .
C25 C26 C27 O9 -112.2(5) 2_676 .
C24 C26 C27 O9 62.4(6) . .
C25 C26 C27 C28 67.7(5) 2_676 .
C24 C26 C27 C28 -117.6(5) . .
O9 C27 C28 C33 11.4(7) . .
C26 C27 C28 C33 -168.6(4) . .
O9 C27 C28 C29 -165.8(5) . .
C26 C27 C28 C29 14.2(7) . .
C33 C28 C29 C30 -2.1(8) . .
C27 C28 C29 C30 175.1(5) . .
C28 C29 C30 C31 2.2(10) . .
C29 C30 C31 C32 -0.8(11) . .
C30 C31 C32 C33 -0.7(10) . .
C31 C32 C33 C28 0.8(9) . .
C29 C28 C33 C32 0.6(8) . .
C27 C28 C33 C32 -176.7(5) . .
O2 C1 O1 Nd1 -2.7(5) . .
C2 C1 O1 Nd1 175.0(4) . .
O5 Nd1 O1 C1 167.1(3) . .
O8 Nd1 O1 C1 92.1(3) . .
O7 Nd1 O1 C1 -126.2(3) . .
O2 Nd1 O1 C1 1.5(3) . .
O4 Nd1 O1 C1 32.4(3) 2_666 .
O1W Nd1 O1 C1 -97.2(3) . .
O2W Nd1 O1 C1 -46.5(3) . .
O5 Nd1 O1 C1 101.3(3) 2_666 .
C12 Nd1 O1 C1 61.4(3) 2_666 .
Nd1 Nd1 O1 C1 141.1(3) 2_666 .
O1 C1 O2 Nd1 2.7(5) . .
C2 C1 O2 Nd1 -175.0(4) . .
O5 Nd1 O2 C1 -23.8(4) . .
O8 Nd1 O2 C1 -78.6(3) . .
O7 Nd1 O2 C1 116.9(3) . .
O4 Nd1 O2 C1 -156.5(3) 2_666 .
O1 Nd1 O2 C1 -1.5(3) . .
O1W Nd1 O2 C1 64.5(3) . .
O2W Nd1 O2 C1 131.6(3) . .
O5 Nd1 O2 C1 -134.5(3) 2_666 .
C12 Nd1 O2 C1 -145.6(3) 2_666 .
Nd1 Nd1 O2 C1 -93.2(3) 2_666 .
O5 C12 O4 Nd1 -5.4(5) . 2_666
C13 C12 O4 Nd1 172.5(3) . 2_666
O4 C12 O5 Nd1 140.7(7) . .
C13 C12 O5 Nd1 -37.1(11) . .
Nd1 C12 O5 Nd1 135.9(9) 2_666 .
O4 C12 O5 Nd1 4.9(4) . 2_666
C13 C12 O5 Nd1 -173.0(4) . 2_666
O8 Nd1 O5 C12 154.9(9) . .
O7 Nd1 O5 C12 -57.0(9) . .
O2 Nd1 O5 C12 98.5(9) . .
O4 Nd1 O5 C12 -143.6(9) 2_666 .
O1 Nd1 O5 C12 80.9(9) . .
O1W Nd1 O5 C12 14.9(9) . .
O2W Nd1 O5 C12 -41.5(10) . .
O5 Nd1 O5 C12 -134.2(10) 2_666 .
C1 Nd1 O5 C12 87.1(9) . .
C12 Nd1 O5 C12 -139.7(9) 2_666 .
Nd1 Nd1 O5 C12 -134.2(10) 2_666 .
O8 Nd1 O5 Nd1 -70.91(11) . 2_666
O7 Nd1 O5 Nd1 77.21(12) . 2_666
O2 Nd1 O5 Nd1 -127.35(15) . 2_666
O4 Nd1 O5 Nd1 -9.37(16) 2_666 2_666
O1 Nd1 O5 Nd1 -144.88(12) . 2_666
O1W Nd1 O5 Nd1 149.07(12) . 2_666
O2W Nd1 O5 Nd1 92.70(18) . 2_666
O5 Nd1 O5 Nd1 0.0 2_666 2_666
C1 Nd1 O5 Nd1 -138.71(12) . 2_666
C12 Nd1 O5 Nd1 -5.54(13) 2_666 2_666
O5 Nd1 O7 C23 -37.6(4) . 2_666
O8 Nd1 O7 C23 10.1(5) . 2_666
O2 Nd1 O7 C23 167.7(4) . 2_666
O4 Nd1 O7 C23 87.1(4) 2_666 2_666
O1 Nd1 O7 C23 -110.1(4) . 2_666
O1W Nd1 O7 C23 -137.6(4) . 2_666
O2W Nd1 O7 C23 152.5(5) . 2_666
O5 Nd1 O7 C23 42.0(4) 2_666 2_666
C1 Nd1 O7 C23 -148.5(4) . 2_666
C12 Nd1 O7 C23 64.8(4) 2_666 2_666
Nd1 Nd1 O7 C23 4.8(4) 2_666 2_666
O7 C23 O8 Nd1 9.2(8) 2_666 .
C24 C23 O8 Nd1 -169.2(3) . .
O5 Nd1 O8 C23 32.9(5) . .
O7 Nd1 O8 C23 -14.6(6) . .
O2 Nd1 O8 C23 179.6(5) . .
O4 Nd1 O8 C23 -99.4(5) 2_666 .
O1 Nd1 O8 C23 126.3(5) . .
O1W Nd1 O8 C23 113.2(5) . .
O2W Nd1 O8 C23 -131.2(5) . .
O5 Nd1 O8 C23 -47.6(5) 2_666 .
C1 Nd1 O8 C23 153.1(5) . .
C12 Nd1 O8 C23 -74.9(5) 2_666 .
Nd1 Nd1 O8 C23 -9.1(5) 2_666 .
